data_4344994
loop_
_publ_author_name
'Unjaroen, Duenpen'
'Chen, Juan'
'Otten, Edwin'
'Browne, Wesley R.'

_publ_section_title
;
 Switching Pathways for Reversible Ligand Photodissociation in Ru(II)
 Polypyridyl Complexes with Steric Effects
;
_journal_name_full 'Inorganic Chemistry'
_journal_paper_doi 10.1021/acs.inorgchem.6b02521
_journal_year 2017
_chemical_formula_sum 'C27 H27 F12 N7 P2 Ru'
_chemical_formula_weight 840.56
_space_group_crystal_system triclinic
_space_group_IT_number 2
_space_group_name_Hall '-P 1'
_space_group_name_H-M_alt 'P -1'
_symmetry_space_group_name_Hall '-P 1'
_symmetry_space_group_name_H-M 'P -1'
_atom_sites_solution_hydrogens geom
_audit_creation_method SHELXL-2014/7
_cell_angle_alpha 76.291(3)
_cell_angle_beta 80.761(3)
_cell_angle_gamma 75.251(3)
_cell_formula_units_Z 2
_cell_length_a 10.1549(4)
_cell_length_b 10.3638(4)
_cell_length_c 16.5618(8)
_cell_measurement_reflns_used 3789
_cell_measurement_temperature 150(2)
_cell_measurement_theta_max 59.02
_cell_measurement_theta_min 2.76
_cell_volume 1628.22(12)
_computing_structure_refinement 'SHELXL-2014/7 (Sheldrick, 2014)'
_diffrn_ambient_temperature 150(2)
_diffrn_measured_fraction_theta_full 0.889
_diffrn_measured_fraction_theta_max 0.889
_diffrn_measurement_device_type 'Bruker APEX-II CCD'
_diffrn_measurement_method '\f and \w scans'
_diffrn_radiation_type CuK\a
_diffrn_radiation_wavelength 1.54178
_diffrn_reflns_av_R_equivalents 0.0557
_diffrn_reflns_av_unetI/netI 0.1052
_diffrn_reflns_Laue_measured_fraction_full 0.889
_diffrn_reflns_Laue_measured_fraction_max 0.889
_diffrn_reflns_limit_h_max 9
_diffrn_reflns_limit_h_min -10
_diffrn_reflns_limit_k_max 10
_diffrn_reflns_limit_k_min -10
_diffrn_reflns_limit_l_max 16
_diffrn_reflns_limit_l_min -16
_diffrn_reflns_number 7502
_diffrn_reflns_point_group_measured_fraction_full 0.889
_diffrn_reflns_point_group_measured_fraction_max 0.889
_diffrn_reflns_theta_full 54.223
_diffrn_reflns_theta_max 54.223
_diffrn_reflns_theta_min 4.508
_exptl_absorpt_coefficient_mu 5.760
_exptl_absorpt_correction_T_max 0.7516
_exptl_absorpt_correction_T_min 0.5792
_exptl_absorpt_correction_type multi-scan
_exptl_absorpt_process_details SADABS
_exptl_crystal_colour yellow
_exptl_crystal_density_diffrn 1.714
_exptl_crystal_description platelet
_exptl_crystal_F_000 840
_exptl_crystal_size_max 0.13
_exptl_crystal_size_mid 0.11
_exptl_crystal_size_min 0.04
_refine_diff_density_max 1.233
_refine_diff_density_min -1.097
_refine_diff_density_rms 0.190
_refine_ls_extinction_method none
_refine_ls_goodness_of_fit_ref 1.120
_refine_ls_hydrogen_treatment constr
_refine_ls_matrix_type full
_refine_ls_number_parameters 444
_refine_ls_number_reflns 3533
_refine_ls_number_restraints 287
_refine_ls_restrained_S_all 1.089
_refine_ls_R_factor_all 0.1220
_refine_ls_R_factor_gt 0.0633
_refine_ls_shift/su_max 0.004
_refine_ls_shift/su_mean 0.000
_refine_ls_structure_factor_coef Fsqd
_refine_ls_weighting_details 'w=1/[\s^2^(Fo^2^)+(0.0454P)^2^+18.6676P] where P=(Fo^2^+2Fc^2^)/3'
_refine_ls_weighting_scheme calc
_refine_ls_wR_factor_gt 0.1301
_refine_ls_wR_factor_ref 0.1783
_reflns_Friedel_coverage 0.000
_reflns_number_gt 2492
_reflns_number_total 3533
_reflns_threshold_expression 'I > 2\s(I)'
_cod_data_source_file ic6b02521_si_003.cif
_cod_data_source_block cu_molan410b_0m_a
_cod_original_cell_volume 1628.23(12)
_cod_database_code 4344994
_shelx_shelxl_version_number 2014/7
_shelx_space_group_comment
;
The symmetry employed for this shelxl refinement is uniquely defined
by the following loop, which should always be used as a source of
symmetry information in preference to the above space-group names.
They are only intended as comments.
;

loop_
_space_group_symop_operation_xyz
'x, y, z'
'-x, -y, -z'

loop_
_atom_site_label
_atom_site_type_symbol
_atom_site_fract_x
_atom_site_fract_y
_atom_site_fract_z
_atom_site_U_iso_or_equiv
_atom_site_adp_type
_atom_site_occupancy
_atom_site_site_symmetry_order
_atom_site_calc_flag
_atom_site_refinement_flags_posn
_atom_site_refinement_flags_adp
Ru1 Ru 0.82677(10) 0.41309(9) 0.26911(6) 0.0277(4) Uani 1 1 d . .
F1 F 0.3768(7) 0.2077(6) 0.4116(5) 0.052(2) Uani 1 1 d . .
P1 P 0.3070(4) 0.3383(3) 0.4517(2) 0.0380(10) Uani 1 1 d . .
N1 N 0.7266(11) 0.3053(9) 0.2199(6) 0.039(2) Uani 1 1 d . U
C1 C 0.8333(15) 0.2031(12) 0.1761(9) 0.048(3) Uani 1 1 d . U
H1 H 0.8447 0.2504 0.1162 0.058 Uiso 1 1 calc R U
N2 N 0.9939(11) 0.2710(9) 0.2410(6) 0.040(2) Uani 1 1 d . U
F2 F 0.4550(7) 0.3664(7) 0.4529(5) 0.050(2) Uani 1 1 d . .
P2 P 0.2876(4) 0.6954(4) 0.1209(2) 0.0538(12) Uani 1 1 d . .
C2 C 0.9732(15) 0.1725(12) 0.2062(8) 0.048(3) Uani 1 1 d . U
N3 N 0.7758(13) -0.0225(10) 0.2456(7) 0.055(3) Uani 1 1 d . U
F3 F 0.2363(8) 0.4683(7) 0.4914(5) 0.057(2) Uani 1 1 d . .
C3 C 1.0722(14) 0.0602(13) 0.1952(8) 0.051(3) Uani 1 1 d . U
H3 H 1.0536 -0.0067 0.1708 0.061 Uiso 1 1 calc R U
N4 N 0.8270(11) 0.5264(9) 0.1486(6) 0.035(2) Uani 1 1 d . U
F4 F 0.1587(7) 0.3093(8) 0.4505(4) 0.052(2) Uani 1 1 d . .
C4 C 1.2002(16) 0.0439(14) 0.2197(9) 0.059(3) Uani 1 1 d . U
H4 H 1.2700 -0.0347 0.2129 0.070 Uiso 1 1 calc R U
N5 N 0.8010(10) 0.2704(9) 0.3755(6) 0.032(2) Uani 1 1 d . U
F5 F 0.2993(8) 0.4307(7) 0.3602(4) 0.053(2) Uani 1 1 d . .
C5 C 1.2256(15) 0.1432(14) 0.2543(9) 0.057(3) Uani 1 1 d . U
H01E H 1.3129 0.1356 0.2711 0.068 Uiso 1 1 calc R U
F6 F 0.3154(8) 0.2447(7) 0.5434(4) 0.053(2) Uani 1 1 d . .
N6 N 0.9277(10) 0.5238(9) 0.3145(6) 0.027(2) Uani 1 1 d . U
C6 C 1.1195(14) 0.2530(13) 0.2633(8) 0.048(3) Uani 1 1 d . U
H6 H 1.1364 0.3214 0.2871 0.057 Uiso 1 1 calc R U
N7 N 0.6501(11) 0.5389(9) 0.3062(6) 0.030(3) Uani 1 1 d . U
F7 F 0.4099(9) 0.6501(10) 0.0545(6) 0.084(3) Uani 1 1 d . .
C7 C 0.7720(17) 0.0780(13) 0.1761(9) 0.057(3) Uani 1 1 d . U
C8 C 0.7022(18) 0.0817(15) 0.1095(10) 0.071(3) Uani 1 1 d . U
H01G H 0.6963 0.1549 0.0622 0.085 Uiso 1 1 calc R U
F8 F 0.3909(12) 0.6766(11) 0.1872(7) 0.116(4) Uani 1 1 d . .
C20 C 0.7004(13) 0.0770(11) 0.4298(8) 0.041(3) Uani 1 1 d . U
H20 H 0.6437 0.0211 0.4229 0.049 Uiso 1 1 calc R U
C21 C 0.7658(12) 0.0465(11) 0.5003(8) 0.036(3) Uani 1 1 d . U
H21 H 0.7535 -0.0294 0.5436 0.043 Uiso 1 1 calc R U
C22 C 0.8498(12) 0.1279(11) 0.5074(8) 0.033(3) Uani 1 1 d . U
H22 H 0.8971 0.1087 0.5554 0.040 Uiso 1 1 calc R U
C23 C 0.8638(12) 0.2369(11) 0.4439(7) 0.032(3) Uani 1 1 d . U
H23 H 0.9223 0.2920 0.4494 0.038 Uiso 1 1 calc R U
C24 C 0.9701(13) 0.5981(11) 0.3378(8) 0.031(3) Uani 1 1 d . U
C25 C 1.0242(13) 0.6925(12) 0.3662(8) 0.039(3) Uani 1 1 d . U
H00A H 1.0336 0.7700 0.3202 0.058 Uiso 1 1 calc R U
H00B H 1.1142 0.6469 0.3853 0.058 Uiso 1 1 calc R U
H00C H 0.9619 0.7251 0.4125 0.058 Uiso 1 1 calc R U
C26 C 0.5540(13) 0.6035(12) 0.3350(8) 0.027(3) Uani 1 1 d . U
C27 C 0.4343(13) 0.6899(12) 0.3700(8) 0.042(3) Uani 1 1 d . U
H00D H 0.4583 0.7718 0.3775 0.063 Uiso 1 1 calc R U
H00E H 0.4004 0.6404 0.4242 0.063 Uiso 1 1 calc R U
H00F H 0.3630 0.7163 0.3319 0.063 Uiso 1 1 calc R U
C9 C 0.6402(19) -0.0295(15) 0.1157(10) 0.079(4) Uani 1 1 d . U
H01H H 0.5925 -0.0323 0.0715 0.095 Uiso 1 1 calc R U
F9 F 0.1625(12) 0.7412(9) 0.1848(6) 0.114(4) Uani 1 1 d . .
C19 C 0.7176(13) 0.1894(11) 0.3688(8) 0.035(3) Uani 1 1 d . U
C17 C 0.9033(13) 0.6131(12) 0.1093(8) 0.038(3) Uani 1 1 d . U
H17 H 0.9671 0.6305 0.1392 0.046 Uiso 1 1 calc R U
C10 C 0.6484(17) -0.1259(14) 0.1807(9) 0.067(3) Uani 1 1 d . U
H01F H 0.6039 -0.1983 0.1863 0.080 Uiso 1 1 calc R U
F10 F 0.1856(8) 0.7137(8) 0.0538(5) 0.074(3) Uani 1 1 d . .
C18 C 0.6415(14) 0.2388(12) 0.2920(8) 0.047(3) Uani 1 1 d . U
H01A H 0.6180 0.1607 0.2774 0.056 Uiso 1 1 calc R U
H01B H 0.5551 0.3048 0.3040 0.056 Uiso 1 1 calc R U
C11 C 0.7213(16) -0.1227(13) 0.2410(9) 0.059(3) Uani 1 1 d . U
H11 H 0.7350 -0.2010 0.2849 0.071 Uiso 1 1 calc R U
F11 F 0.2999(10) 0.8488(8) 0.0881(5) 0.080(3) Uani 1 1 d . .
C16 C 0.8946(14) 0.6804(13) 0.0263(8) 0.046(3) Uani 1 1 d . U
H16 H 0.9515 0.7418 0.0002 0.055 Uiso 1 1 calc R U
C12 C 0.6475(13) 0.4082(12) 0.1558(8) 0.041(3) Uani 1 1 d . U
H01C H 0.5641 0.4605 0.1834 0.049 Uiso 1 1 calc R U
H01D H 0.6189 0.3616 0.1180 0.049 Uiso 1 1 calc R U
F12 F 0.2760(11) 0.5420(8) 0.1543(5) 0.086(3) Uani 1 1 d . .
C14 C 0.7225(14) 0.5660(13) 0.0231(8) 0.047(3) Uani 1 1 d . U
H14 H 0.6591 0.5466 -0.0062 0.056 Uiso 1 1 calc R U
C13 C 0.7346(14) 0.5039(12) 0.1058(8) 0.041(3) Uani 1 1 d . U
C15 C 0.8024(15) 0.6561(13) -0.0169(9) 0.051(3) Uani 1 1 d . U
H15 H 0.7938 0.7008 -0.0735 0.062 Uiso 1 1 calc R U

loop_
_atom_site_aniso_label
_atom_site_aniso_U_11
_atom_site_aniso_U_22
_atom_site_aniso_U_33
_atom_site_aniso_U_23
_atom_site_aniso_U_13
_atom_site_aniso_U_12
Ru1 0.0328(7) 0.0219(5) 0.0309(6) -0.0085(4) -0.0046(5) -0.0069(4)
F1 0.050(5) 0.035(4) 0.072(6) -0.017(4) 0.006(4) -0.015(4)
P1 0.042(3) 0.038(2) 0.033(2) 0.0013(16) -0.0088(18) -0.0122(17)
N1 0.050(5) 0.027(4) 0.045(5) -0.006(4) -0.023(4) -0.009(4)
C1 0.072(6) 0.032(5) 0.044(6) -0.012(4) -0.019(5) -0.003(4)
N2 0.051(6) 0.030(5) 0.035(5) -0.010(4) -0.010(5) 0.007(5)
F2 0.031(5) 0.052(5) 0.073(6) -0.003(4) -0.013(4) -0.027(4)
P2 0.064(3) 0.048(2) 0.050(3) -0.016(2) -0.011(3) -0.006(2)
C2 0.066(6) 0.030(5) 0.043(6) -0.017(5) -0.015(5) 0.011(5)
N3 0.091(7) 0.031(5) 0.042(6) 0.001(4) -0.016(5) -0.014(5)
F3 0.070(6) 0.044(5) 0.054(5) -0.012(4) 0.000(4) -0.008(4)
C3 0.060(7) 0.043(6) 0.051(6) -0.020(5) -0.020(6) 0.004(5)
N4 0.044(6) 0.033(5) 0.024(5) -0.010(4) 0.003(5) -0.004(4)
F4 0.024(5) 0.083(6) 0.054(5) -0.015(4) -0.006(4) -0.020(4)
C4 0.058(7) 0.053(6) 0.057(7) -0.019(6) -0.018(6) 0.016(6)
N5 0.031(5) 0.024(4) 0.041(5) 0.000(4) -0.002(4) -0.012(4)
F5 0.066(6) 0.060(5) 0.028(4) 0.006(4) -0.014(4) -0.016(4)
C5 0.053(7) 0.057(7) 0.052(7) -0.015(6) -0.020(6) 0.016(6)
F6 0.071(6) 0.050(5) 0.039(5) 0.012(4) -0.018(4) -0.026(4)
N6 0.023(6) 0.024(5) 0.033(6) -0.004(4) -0.005(5) -0.005(4)
C6 0.050(7) 0.048(6) 0.038(6) -0.010(5) -0.007(6) 0.004(5)
N7 0.035(7) 0.016(5) 0.034(6) 0.003(4) -0.008(5) -0.004(5)
F7 0.053(6) 0.106(7) 0.100(8) -0.052(6) 0.000(6) -0.006(5)
C7 0.093(7) 0.037(5) 0.047(6) -0.010(5) -0.021(5) -0.014(5)
C8 0.114(8) 0.049(6) 0.057(7) -0.005(6) -0.027(6) -0.026(6)
F8 0.158(11) 0.112(8) 0.106(8) -0.026(7) -0.080(8) -0.035(7)
C20 0.048(6) 0.022(5) 0.050(6) -0.004(5) -0.006(5) -0.007(5)
C21 0.038(7) 0.019(5) 0.045(6) 0.002(5) -0.003(5) -0.005(5)
C22 0.030(6) 0.031(5) 0.034(6) -0.004(5) -0.002(5) -0.003(5)
C23 0.032(6) 0.023(5) 0.035(6) -0.004(5) 0.002(5) -0.005(5)
C24 0.031(7) 0.018(6) 0.037(7) -0.003(5) 0.007(6) -0.004(5)
C25 0.045(9) 0.040(7) 0.035(8) -0.017(6) 0.011(7) -0.018(6)
C26 0.025(7) 0.026(6) 0.036(7) -0.006(5) -0.009(6) -0.013(5)
C27 0.042(8) 0.036(7) 0.044(8) -0.012(6) -0.003(7) -0.001(6)
C9 0.123(9) 0.055(7) 0.067(7) -0.003(6) -0.031(7) -0.030(6)
F9 0.147(10) 0.072(7) 0.095(8) -0.031(6) 0.062(7) -0.007(6)
C19 0.041(6) 0.019(5) 0.045(5) 0.000(4) -0.005(5) -0.011(4)
C17 0.044(7) 0.039(6) 0.029(6) -0.011(5) 0.000(5) -0.005(5)
C10 0.108(8) 0.042(6) 0.057(7) -0.003(5) -0.013(7) -0.033(6)
F10 0.055(6) 0.082(6) 0.078(6) 0.016(5) -0.024(5) -0.023(5)
C18 0.059(7) 0.029(5) 0.049(6) 0.005(5) -0.014(5) -0.011(5)
C11 0.092(8) 0.033(6) 0.053(7) -0.003(5) -0.011(6) -0.021(6)
F11 0.120(8) 0.048(5) 0.065(6) -0.012(4) 0.015(6) -0.023(5)
C16 0.055(7) 0.044(6) 0.030(6) -0.009(5) 0.005(6) -0.002(5)
C12 0.050(6) 0.035(5) 0.045(6) -0.008(5) -0.024(5) -0.011(5)
F12 0.149(9) 0.051(5) 0.060(6) -0.004(4) -0.021(6) -0.030(5)
C14 0.052(7) 0.049(6) 0.037(6) -0.010(5) -0.007(6) -0.003(5)
C13 0.048(6) 0.037(5) 0.039(6) -0.011(4) -0.009(5) -0.004(5)
C15 0.057(7) 0.052(6) 0.035(6) -0.008(5) -0.002(6) 0.002(6)

loop_
_atom_type_symbol
_atom_type_description
_atom_type_scat_dispersion_real
_atom_type_scat_dispersion_imag
_atom_type_scat_source
C C 0.0181 0.0091 'International Tables Vol C Tables 4.2.6.8 and 6.1.1.4'
H H 0.0000 0.0000 'International Tables Vol C Tables 4.2.6.8 and 6.1.1.4'
N N 0.0311 0.0180 'International Tables Vol C Tables 4.2.6.8 and 6.1.1.4'
F F 0.0727 0.0534 'International Tables Vol C Tables 4.2.6.8 and 6.1.1.4'
P P 0.2955 0.4335 'International Tables Vol C Tables 4.2.6.8 and 6.1.1.4'
Ru Ru 0.0552 3.2960 'International Tables Vol C Tables 4.2.6.8 and 6.1.1.4'

loop_
_geom_angle_atom_site_label_1
_geom_angle_atom_site_label_2
_geom_angle_atom_site_label_3
_geom_angle
N2 Ru1 N7 173.6(4)
N2 Ru1 N5 84.2(4)
N7 Ru1 N5 89.9(4)
N2 Ru1 N6 96.3(4)
N7 Ru1 N6 87.0(4)
N5 Ru1 N6 98.6(4)
N2 Ru1 N1 83.6(4)
N7 Ru1 N1 93.3(4)
N5 Ru1 N1 83.1(4)
N6 Ru1 N1 178.3(4)
N2 Ru1 N4 93.7(4)
N7 Ru1 N4 91.5(4)
N5 Ru1 N4 164.5(4)
N6 Ru1 N4 96.9(4)
N1 Ru1 N4 81.4(4)
F5 P1 F3 90.4(4)
F5 P1 F6 179.7(6)
F3 P1 F6 89.9(4)
F5 P1 F1 89.4(4)
F3 P1 F1 179.5(5)
F6 P1 F1 90.3(4)
F5 P1 F2 89.4(4)
F3 P1 F2 90.1(4)
F6 P1 F2 90.5(4)
F1 P1 F2 90.4(4)
F5 P1 F4 90.7(4)
F3 P1 F4 90.2(4)
F6 P1 F4 89.4(4)
F1 P1 F4 89.4(4)
F2 P1 F4 179.8(5)
C18 N1 C12 114.9(10)
C18 N1 C1 113.3(9)
C12 N1 C1 108.5(10)
C18 N1 Ru1 105.8(7)
C12 N1 Ru1 105.1(7)
C1 N1 Ru1 108.7(7)
C2 C1 N1 112.6(10)
C2 C1 C7 117.3(11)
N1 C1 C7 109.4(11)
C2 C1 H1 105.5
N1 C1 H1 105.5
C7 C1 H1 105.5
C6 N2 C2 116.2(11)
C6 N2 Ru1 126.5(9)
C2 N2 Ru1 116.6(9)
F9 P2 F7 178.1(6)
F9 P2 F12 89.8(5)
F7 P2 F12 90.3(5)
F9 P2 F11 90.2(5)
F7 P2 F11 89.8(5)
F12 P2 F11 179.5(6)
F9 P2 F8 91.0(7)
F7 P2 F8 90.9(6)
F12 P2 F8 89.8(5)
F11 P2 F8 89.7(6)
F9 P2 F10 89.6(6)
F7 P2 F10 88.5(5)
F12 P2 F10 90.2(5)
F11 P2 F10 90.3(5)
F8 P2 F10 179.4(7)
C3 C2 N2 122.8(13)
C3 C2 C1 123.0(12)
N2 C2 C1 114.1(11)
C11 N3 C7 114.6(12)
C2 C3 C4 119.5(13)
C2 C3 H3 120.3
C4 C3 H3 120.3
C17 N4 C13 117.9(11)
C17 N4 Ru1 129.6(9)
C13 N4 Ru1 112.5(8)
C3 C4 C5 119.3(14)
C3 C4 H4 120.3
C5 C4 H4 120.3
C23 N5 C19 116.9(10)
C23 N5 Ru1 129.5(8)
C19 N5 Ru1 113.1(8)
C6 C5 C4 117.2(14)
C6 C5 H01E 121.4
C4 C5 H01E 121.4
C24 N6 Ru1 171.6(10)
N2 C6 C5 124.9(14)
N2 C6 H6 117.6
C5 C6 H6 117.6
C26 N7 Ru1 173.1(10)
N3 C7 C8 122.1(13)
N3 C7 C1 118.3(12)
C8 C7 C1 119.1(12)
C7 C8 C9 116.8(14)
C7 C8 H01G 121.6
C9 C8 H01G 121.6
C21 C20 C19 119.5(12)
C21 C20 H20 120.3
C19 C20 H20 120.3
C20 C21 C22 118.8(11)
C20 C21 H21 120.6
C22 C21 H21 120.6
C23 C22 C21 118.7(12)
C23 C22 H22 120.6
C21 C22 H22 120.6
N5 C23 C22 124.1(11)
N5 C23 H23 117.9
C22 C23 H23 117.9
N6 C24 C25 179.4(14)
C24 C25 H00A 109.5
C24 C25 H00B 109.5
H00A C25 H00B 109.5
C24 C25 H00C 109.5
H00A C25 H00C 109.5
H00B C25 H00C 109.5
N7 C26 C27 177.8(13)
C26 C27 H00D 109.5
C26 C27 H00E 109.5
H00D C27 H00E 109.5
C26 C27 H00F 109.5
H00D C27 H00F 109.5
H00E C27 H00F 109.5
C10 C9 C8 120.2(16)
C10 C9 H01H 119.9
C8 C9 H01H 119.9
N5 C19 C20 121.9(11)
N5 C19 C18 114.2(10)
C20 C19 C18 123.8(11)
N4 C17 C16 123.3(13)
N4 C17 H17 118.4
C16 C17 H17 118.4
C9 C10 C11 118.8(15)
C9 C10 H01F 120.6
C11 C10 H01F 120.6
N1 C18 C19 110.7(11)
N1 C18 H01A 109.5
C19 C18 H01A 109.5
N1 C18 H01B 109.5
C19 C18 H01B 109.5
H01A C18 H01B 108.1
N3 C11 C10 126.9(13)
N3 C11 H11 116.5
C10 C11 H11 116.5
C15 C16 C17 118.6(13)
C15 C16 H16 120.7
C17 C16 H16 120.7
N1 C12 C13 109.8(10)
N1 C12 H01C 109.7
C13 C12 H01C 109.7
N1 C12 H01D 109.7
C13 C12 H01D 109.7
H01C C12 H01D 108.2
C15 C14 C13 119.8(14)
C15 C14 H14 120.1
C13 C14 H14 120.1
N4 C13 C14 121.5(12)
N4 C13 C12 114.9(11)
C14 C13 C12 123.6(12)
C16 C15 C14 118.9(13)
C16 C15 H15 120.6
C14 C15 H15 120.6

loop_
_geom_bond_atom_site_label_1
_geom_bond_atom_site_label_2
_geom_bond_distance
Ru1 N2 2.016(10)
Ru1 N7 2.032(11)
Ru1 N5 2.043(9)
Ru1 N6 2.047(10)
Ru1 N1 2.055(9)
Ru1 N4 2.061(9)
F1 P1 1.600(8)
P1 F5 1.591(7)
P1 F3 1.594(8)
P1 F6 1.599(7)
P1 F2 1.606(7)
P1 F4 1.613(8)
N1 C18 1.492(15)
N1 C12 1.488(14)
N1 C1 1.534(16)
C1 C2 1.514(18)
C1 C7 1.574(18)
C1 H1 1.0000
N2 C6 1.341(16)
N2 C2 1.358(15)
P2 F9 1.569(10)
P2 F7 1.576(10)
P2 F12 1.583(8)
P2 F11 1.584(8)
P2 F8 1.584(10)
P2 F10 1.585(9)
C2 C3 1.358(17)
N3 C11 1.316(16)
N3 C7 1.355(16)
C3 C4 1.381(18)
C3 H3 0.9500
N4 C17 1.322(15)
N4 C13 1.357(15)
C4 C5 1.383(19)
C4 H4 0.9500
N5 C23 1.320(14)
N5 C19 1.368(14)
C5 C6 1.372(18)
C5 H01E 0.9500
N6 C24 1.135(14)
C6 H6 0.9500
N7 C26 1.139(14)
C7 C8 1.392(19)
C8 C9 1.42(2)
C8 H01G 0.9500
C20 C21 1.369(17)
C20 C19 1.377(15)
C20 H20 0.9500
C21 C22 1.378(16)
C21 H21 0.9500
C22 C23 1.368(15)
C22 H22 0.9500
C23 H23 0.9500
C24 C25 1.433(16)
C25 H00A 0.9800
C25 H00B 0.9800
C25 H00C 0.9800
C26 C27 1.442(18)
C27 H00D 0.9800
C27 H00E 0.9800
C27 H00F 0.9800
C9 C10 1.281(18)
C9 H01H 0.9500
C19 C18 1.511(17)
C17 C16 1.392(16)
C17 H17 0.9500
C10 C11 1.345(19)
C10 H01F 0.9500
C18 H01A 0.9900
C18 H01B 0.9900
C11 H11 0.9500
C16 C15 1.368(18)
C16 H16 0.9500
C12 C13 1.508(17)
C12 H01C 0.9900
C12 H01D 0.9900
C14 C15 1.375(18)
C14 C13 1.379(17)
C14 H14 0.9500
C15 H15 0.9500
